data_7157692
loop_
_publ_author_name
'Chan, Chieh-Kai'
'Lai, Chien-Yu'
'Wang, Cheng-Chung'

_publ_section_title
;
 TMSOTf-catalyzed synthesis of substituted quinazolines using
 hexamethyldisilazane as a nitrogen source under neat and microwave
 irradiation conditions.
;
_journal_issue 36
_journal_name_full 'Organic &amp; biomolecular chemistry'
_journal_page_first 7201
_journal_page_last 7212
_journal_paper_doi 10.1039/d0ob01507e
_journal_volume 18
_journal_year 2020
_chemical_formula_moiety 'C20 H12 F2 N2'
_chemical_formula_sum 'C20 H12 F2 N2'
_chemical_formula_weight 318.32
_space_group_crystal_system triclinic
_space_group_IT_number 2
_space_group_name_Hall '-P 1'
_space_group_name_H-M_alt 'P -1'
_atom_sites_solution_hydrogens geom
_audit_creation_method SHELXL-2018/3
_audit_update_record
;
2020-04-01 deposited with the CCDC.	2020-08-31 downloaded from the CCDC.
;
_cell_angle_alpha 94.7750(10)
_cell_angle_beta 108.4430(10)
_cell_angle_gamma 100.7540(10)
_cell_formula_units_Z 2
_cell_length_a 7.8602(2)
_cell_length_b 8.9830(2)
_cell_length_c 11.3189(3)
_cell_measurement_reflns_used 9906
_cell_measurement_temperature 100.0(2)
_cell_measurement_theta_max 27.06
_cell_measurement_theta_min 2.79
_cell_volume 736.11(3)
_computing_cell_refinement 'SAINT V8.40A (Bruker Nano, Inc., 2019)'
_computing_data_collection 'Bruker Instrument Service v2012.12.0.3'
_computing_data_reduction 'SAINT V8.40A (Bruker Nano, Inc., 2019)'
_computing_molecular_graphics 'shelXle (C.B. Huebschle, rev 958)'
_computing_publication_material 'WinGX publication routines (Farrugia, 2014)'
_computing_structure_refinement 'SHELXL-2018/3 (Sheldrick, 2018)'
_computing_structure_solution 'SHELXT 2014/5 (Sheldrick, 2014)'
_diffrn_ambient_temperature 100.0(2)
_diffrn_measured_fraction_theta_full 0.998
_diffrn_measured_fraction_theta_max 0.998
_diffrn_measurement_device_type 'Bruker APEX-II CCD'
_diffrn_measurement_method '\f and \w scans'
_diffrn_radiation_type MoK\a
_diffrn_radiation_wavelength 0.71073
_diffrn_reflns_av_R_equivalents 0.0347
_diffrn_reflns_av_unetI/netI 0.0181
_diffrn_reflns_Laue_measured_fraction_full 0.998
_diffrn_reflns_Laue_measured_fraction_max 0.998
_diffrn_reflns_limit_h_max 10
_diffrn_reflns_limit_h_min -10
_diffrn_reflns_limit_k_max 11
_diffrn_reflns_limit_k_min -11
_diffrn_reflns_limit_l_max 14
_diffrn_reflns_limit_l_min -14
_diffrn_reflns_number 31661
_diffrn_reflns_point_group_measured_fraction_full 0.998
_diffrn_reflns_point_group_measured_fraction_max 0.998
_diffrn_reflns_theta_full 25.242
_diffrn_reflns_theta_max 27.100
_diffrn_reflns_theta_min 1.919
_exptl_absorpt_coefficient_mu 0.103
_exptl_absorpt_correction_T_max 1
_exptl_absorpt_correction_T_min 0.9803
_exptl_absorpt_correction_type numerical
_exptl_absorpt_process_details 'Bruker SADABS, 1996'
_exptl_crystal_colour colourless
_exptl_crystal_density_diffrn 1.436
_exptl_crystal_density_meas ?
_exptl_crystal_density_method 'not measured'
_exptl_crystal_description prism
_exptl_crystal_F_000 328
_exptl_crystal_size_max 0.240
_exptl_crystal_size_mid 0.227
_exptl_crystal_size_min 0.207
_refine_diff_density_max 0.270
_refine_diff_density_min -0.245
_refine_diff_density_rms 0.047
_refine_ls_extinction_method none
_refine_ls_goodness_of_fit_ref 1.057
_refine_ls_hydrogen_treatment constr
_refine_ls_matrix_type full
_refine_ls_number_parameters 217
_refine_ls_number_reflns 3247
_refine_ls_number_restraints 0
_refine_ls_restrained_S_all 1.057
_refine_ls_R_factor_all 0.0391
_refine_ls_R_factor_gt 0.0346
_refine_ls_shift/su_max 0.000
_refine_ls_shift/su_mean 0.000
_refine_ls_structure_factor_coef Fsqd
_refine_ls_weighting_details 'w=1/[\s^2^(Fo^2^)+(0.0333P)^2^+0.3862P] where P=(Fo^2^+2Fc^2^)/3'
_refine_ls_weighting_scheme calc
_refine_ls_wR_factor_gt 0.0839
_refine_ls_wR_factor_ref 0.0874
_reflns_Friedel_coverage 0.000
_reflns_number_gt 2902
_reflns_number_total 3247
_reflns_threshold_expression 'I > 2\s(I)'
_cod_data_source_file d0ob01507e2.cif
_cod_data_source_block i17847
_cod_depositor_comments
;
The following automatic conversions were performed:

data item '_exptl_crystal_density_meas' value 'none' was changed to
'?' -- the value is perceived as not measured.

Automatic conversion script
Id: cif_fix_values 7556 2019-12-06 15:28:31Z antanas 

 Adding full bibliography for 7157689--7157694.cif.
;
_cod_database_code 7157692
_shelx_shelxl_version_number 2018/3
_shelx_space_group_comment
;
The symmetry employed for this shelxl refinement is uniquely defined
by the following loop, which should always be used as a source of
symmetry information in preference to the above space-group names.
They are only intended as comments.
;
_shelx_estimated_absorpt_t_min 0.976
_shelx_estimated_absorpt_t_max 0.979

loop_
_space_group_symop_operation_xyz
'x, y, z'
'-x, -y, -z'

loop_
_atom_site_label
_atom_site_type_symbol
_atom_site_fract_x
_atom_site_fract_y
_atom_site_fract_z
_atom_site_U_iso_or_equiv
_atom_site_adp_type
_atom_site_occupancy
_atom_site_site_symmetry_order
_atom_site_calc_flag
_atom_site_refinement_flags_posn
_atom_site_refinement_flags_adp
_atom_site_refinement_flags_occupancy
_atom_site_disorder_assembly
_atom_site_disorder_group
F1 F -0.09564(10) -0.02482(8) 0.22867(7) 0.02437(18) Uani 1 1 d . . . . .
N1 N 0.37186(13) 0.14468(11) 0.29829(9) 0.0160(2) Uani 1 1 d . . . . .
C1 C 0.23270(15) 0.20263(13) 0.30320(10) 0.0148(2) Uani 1 1 d . . . . .
F2 F 0.24045(10) 0.40097(9) 0.12479(7) 0.02688(19) Uani 1 1 d . . . . .
N2 N 0.20992(13) 0.27345(11) 0.40618(9) 0.0150(2) Uani 1 1 d . . . . .
C2 C 0.51657(15) 0.16757(12) 0.40867(11) 0.0148(2) Uani 1 1 d . . . . .
C3 C 0.67390(16) 0.11297(13) 0.40793(11) 0.0178(2) Uani 1 1 d . . . . .
H3 H 0.673486 0.055007 0.333668 0.021 Uiso 1 1 calc R U . . .
C4 C 0.82635(16) 0.14365(13) 0.51404(12) 0.0190(2) Uani 1 1 d . . . . .
H4 H 0.931237 0.105894 0.513404 0.023 Uiso 1 1 calc R U . . .
C5 C 0.82949(16) 0.23090(13) 0.62459(11) 0.0180(2) Uani 1 1 d . . . . .
H5 H 0.937603 0.253546 0.697019 0.022 Uiso 1 1 calc R U . . .
C6 C 0.67817(16) 0.28331(13) 0.62854(11) 0.0163(2) Uani 1 1 d . . . . .
H6 H 0.682259 0.342776 0.703245 0.020 Uiso 1 1 calc R U . . .
C7 C 0.51505(15) 0.24889(12) 0.52111(10) 0.0141(2) Uani 1 1 d . . . . .
C8 C 0.34805(15) 0.29448(12) 0.51451(10) 0.0138(2) Uani 1 1 d . . . . .
C9 C 0.31811(15) 0.36841(13) 0.62640(10) 0.0145(2) Uani 1 1 d . . . . .
C10 C 0.37307(15) 0.31751(13) 0.74320(11) 0.0167(2) Uani 1 1 d . . . . .
H10 H 0.430540 0.233001 0.752140 0.020 Uiso 1 1 calc R U . . .
C11 C 0.34416(16) 0.38973(14) 0.84606(11) 0.0198(2) Uani 1 1 d . . . . .
H11 H 0.381537 0.354458 0.925088 0.024 Uiso 1 1 calc R U . . .
C12 C 0.26068(17) 0.51344(14) 0.83356(11) 0.0215(3) Uani 1 1 d . . . . .
H12 H 0.244345 0.564840 0.904638 0.026 Uiso 1 1 calc R U . . .
C13 C 0.20100(17) 0.56213(14) 0.71717(12) 0.0210(3) Uani 1 1 d . . . . .
H13 H 0.141013 0.645164 0.708220 0.025 Uiso 1 1 calc R U . . .
C14 C 0.22883(16) 0.48971(13) 0.61392(11) 0.0171(2) Uani 1 1 d . . . . .
H14 H 0.186899 0.522855 0.534323 0.021 Uiso 1 1 calc R U . . .
C15 C 0.07892(15) 0.18750(13) 0.18109(10) 0.0154(2) Uani 1 1 d . . . . .
C16 C -0.07894(16) 0.07200(13) 0.14541(11) 0.0174(2) Uani 1 1 d . . . . .
C17 C -0.21674(16) 0.04853(14) 0.02960(12) 0.0214(3) Uani 1 1 d . . . . .
H17 H -0.322100 -0.033397 0.008404 0.026 Uiso 1 1 calc R U . . .
C18 C -0.19681(17) 0.14812(15) -0.05487(11) 0.0218(3) Uani 1 1 d . . . . .
H18 H -0.289019 0.133365 -0.135577 0.026 Uiso 1 1 calc R U . . .
C19 C -0.04454(18) 0.26860(14) -0.02322(11) 0.0207(3) Uani 1 1 d . . . . .
H19 H -0.032478 0.338370 -0.080257 0.025 Uiso 1 1 calc R U . . .
C20 C 0.08946(16) 0.28474(13) 0.09347(11) 0.0184(2) Uani 1 1 d . . . . .

loop_
_atom_site_aniso_label
_atom_site_aniso_U_11
_atom_site_aniso_U_22
_atom_site_aniso_U_33
_atom_site_aniso_U_23
_atom_site_aniso_U_13
_atom_site_aniso_U_12
F1 0.0226(4) 0.0237(4) 0.0254(4) 0.0088(3) 0.0068(3) 0.0020(3)
N1 0.0162(5) 0.0160(5) 0.0149(5) -0.0005(4) 0.0055(4) 0.0027(4)
C1 0.0154(5) 0.0145(5) 0.0141(5) 0.0013(4) 0.0055(4) 0.0021(4)
F2 0.0267(4) 0.0262(4) 0.0215(4) 0.0045(3) 0.0054(3) -0.0046(3)
N2 0.0152(5) 0.0163(4) 0.0137(4) 0.0013(4) 0.0051(4) 0.0038(4)
C2 0.0151(5) 0.0127(5) 0.0163(5) 0.0020(4) 0.0055(4) 0.0021(4)
C3 0.0194(6) 0.0158(5) 0.0198(6) 0.0003(4) 0.0087(5) 0.0049(4)
C4 0.0158(5) 0.0177(5) 0.0259(6) 0.0044(5) 0.0084(5) 0.0067(4)
C5 0.0147(5) 0.0195(6) 0.0180(6) 0.0044(4) 0.0030(4) 0.0031(4)
C6 0.0168(5) 0.0168(5) 0.0148(5) 0.0023(4) 0.0049(4) 0.0031(4)
C7 0.0146(5) 0.0133(5) 0.0144(5) 0.0024(4) 0.0051(4) 0.0029(4)
C8 0.0147(5) 0.0125(5) 0.0140(5) 0.0025(4) 0.0053(4) 0.0019(4)
C9 0.0120(5) 0.0155(5) 0.0146(5) -0.0003(4) 0.0050(4) 0.0003(4)
C10 0.0152(5) 0.0183(5) 0.0157(5) 0.0019(4) 0.0045(4) 0.0032(4)
C11 0.0185(6) 0.0254(6) 0.0130(5) 0.0010(4) 0.0052(4) 0.0002(5)
C12 0.0220(6) 0.0233(6) 0.0187(6) -0.0051(5) 0.0109(5) 0.0003(5)
C13 0.0224(6) 0.0170(5) 0.0262(6) 0.0001(5) 0.0124(5) 0.0048(5)
C14 0.0172(5) 0.0171(5) 0.0177(5) 0.0025(4) 0.0071(4) 0.0034(4)
C15 0.0158(5) 0.0184(5) 0.0126(5) -0.0012(4) 0.0051(4) 0.0065(4)
C16 0.0188(6) 0.0176(5) 0.0176(5) 0.0028(4) 0.0070(5) 0.0067(4)
C17 0.0158(6) 0.0209(6) 0.0231(6) -0.0026(5) 0.0020(5) 0.0042(5)
C18 0.0221(6) 0.0257(6) 0.0145(5) -0.0022(5) 0.0002(5) 0.0108(5)
C19 0.0272(6) 0.0224(6) 0.0141(5) 0.0026(4) 0.0067(5) 0.0100(5)
C20 0.0196(6) 0.0182(5) 0.0165(6) -0.0008(4) 0.0066(5) 0.0028(4)

loop_
_atom_type_symbol
_atom_type_description
_atom_type_scat_dispersion_real
_atom_type_scat_dispersion_imag
_atom_type_scat_source
C C 0.0033 0.0016 'International Tables Vol C Tables 4.2.6.8 and 6.1.1.4'
H H 0.0000 0.0000 'International Tables Vol C Tables 4.2.6.8 and 6.1.1.4'
F F 0.0171 0.0103 'International Tables Vol C Tables 4.2.6.8 and 6.1.1.4'
N N 0.0061 0.0033 'International Tables Vol C Tables 4.2.6.8 and 6.1.1.4'

loop_
_geom_angle_atom_site_label_1
_geom_angle_atom_site_label_2
_geom_angle_atom_site_label_3
_geom_angle
_geom_angle_site_symmetry_1
_geom_angle_site_symmetry_3
_geom_angle_publ_flag
C1 N1 C2 115.78(10) . . ?
N1 C1 N2 127.84(10) . . ?
N1 C1 C15 116.26(10) . . ?
N2 C1 C15 115.90(9) . . ?
C8 N2 C1 116.99(10) . . ?
N1 C2 C3 118.32(10) . . ?
N1 C2 C7 121.79(10) . . ?
C3 C2 C7 119.85(10) . . ?
C4 C3 C2 119.97(11) . . ?
C4 C3 H3 120.0 . . ?
C2 C3 H3 120.0 . . ?
C3 C4 C5 120.61(11) . . ?
C3 C4 H4 119.7 . . ?
C5 C4 H4 119.7 . . ?
C6 C5 C4 120.66(11) . . ?
C6 C5 H5 119.7 . . ?
C4 C5 H5 119.7 . . ?
C5 C6 C7 120.15(11) . . ?
C5 C6 H6 119.9 . . ?
C7 C6 H6 119.9 . . ?
C2 C7 C6 118.62(10) . . ?
C2 C7 C8 116.03(10) . . ?
C6 C7 C8 125.31(10) . . ?
N2 C8 C7 121.21(10) . . ?
N2 C8 C9 116.03(10) . . ?
C7 C8 C9 122.76(10) . . ?
C14 C9 C10 119.06(10) . . ?
C14 C9 C8 119.09(10) . . ?
C10 C9 C8 121.82(10) . . ?
C11 C10 C9 120.39(11) . . ?
C11 C10 H10 119.8 . . ?
C9 C10 H10 119.8 . . ?
C10 C11 C12 120.03(11) . . ?
C10 C11 H11 120.0 . . ?
C12 C11 H11 120.0 . . ?
C11 C12 C13 120.01(11) . . ?
C11 C12 H12 120.0 . . ?
C13 C12 H12 120.0 . . ?
C14 C13 C12 120.11(11) . . ?
C14 C13 H13 119.9 . . ?
C12 C13 H13 119.9 . . ?
C13 C14 C9 120.35(11) . . ?
C13 C14 H14 119.8 . . ?
C9 C14 H14 119.8 . . ?
C16 C15 C20 115.50(10) . . ?
C16 C15 C1 122.52(10) . . ?
C20 C15 C1 121.92(10) . . ?
F1 C16 C17 118.80(11) . . ?
F1 C16 C15 117.45(10) . . ?
C17 C16 C15 123.74(11) . . ?
C16 C17 C18 118.04(11) . . ?
C16 C17 H17 121.0 . . ?
C18 C17 H17 121.0 . . ?
C19 C18 C17 120.91(11) . . ?
C19 C18 H18 119.5 . . ?
C17 C18 H18 119.5 . . ?
C20 C19 C18 118.22(11) . . ?
C20 C19 H19 120.9 . . ?
C18 C19 H19 120.9 . . ?
F2 C20 C19 118.74(11) . . ?
F2 C20 C15 117.70(10) . . ?
C19 C20 C15 123.56(11) . . ?

loop_
_geom_bond_atom_site_label_1
_geom_bond_atom_site_label_2
_geom_bond_distance
_geom_bond_site_symmetry_2
_geom_bond_publ_flag
F1 C16 1.3542(14) . ?
N1 C1 1.3102(15) . ?
N1 C2 1.3667(15) . ?
C1 N2 1.3589(14) . ?
C1 C15 1.4968(15) . ?
F2 C20 1.3543(14) . ?
N2 C8 1.3269(14) . ?
C2 C3 1.4149(16) . ?
C2 C7 1.4184(15) . ?
C3 C4 1.3658(17) . ?
C3 H3 0.9500 . ?
C4 C5 1.4110(17) . ?
C4 H4 0.9500 . ?
C5 C6 1.3702(16) . ?
C5 H5 0.9500 . ?
C6 C7 1.4217(15) . ?
C6 H6 0.9500 . ?
C7 C8 1.4283(15) . ?
C8 C9 1.4857(15) . ?
C9 C14 1.3957(16) . ?
C9 C10 1.3986(16) . ?
C10 C11 1.3873(16) . ?
C10 H10 0.9500 . ?
C11 C12 1.3875(18) . ?
C11 H11 0.9500 . ?
C12 C13 1.3887(18) . ?
C12 H12 0.9500 . ?
C13 C14 1.3875(16) . ?
C13 H13 0.9500 . ?
C14 H14 0.9500 . ?
C15 C16 1.3827(16) . ?
C15 C20 1.3866(16) . ?
C16 C17 1.3807(17) . ?
C17 C18 1.3870(18) . ?
C17 H17 0.9500 . ?
C18 C19 1.3831(18) . ?
C18 H18 0.9500 . ?
C19 C20 1.3805(16) . ?
C19 H19 0.9500 . ?
